data_4075798
loop_
_publ_author_name
'S\'anchez-Castro, M. Esther'
'Ramirez-Monroy, Armando'
'Paz-Sandoval, M. Angeles'

_publ_contact_author
;     Angeles Paz-Sandoval
       
      Departamento de Qu\'imica
      Centro de Investigaci\'on y de Estudios Avanzados
      del Instituto Polit\'ecnico Nacional
      Apartado Postal 14-740
      07000 M\'exico, D.F.
      M\'exico
;
_publ_section_title
;
 Oxodienyl/Alkyne Coupling Reactions in Half-Open Ruthenocenes(II) and
 Related Species of Ru(IV)
;
_journal_issue 12
_journal_name_full Organometallics
_journal_page_first 2875
_journal_paper_doi 10.1021/om050018o
_journal_volume 24
_journal_year 2005
_chemical_formula_sum 'C22 H32 O Ru'
_chemical_formula_weight 413.55
_chemical_name_systematic
;
?
;
_space_group_IT_number 14
_symmetry_cell_setting monoclinic
_symmetry_space_group_name_Hall '-P 2ybc'
_symmetry_space_group_name_H-M 'P 1 21/c 1'
_atom_sites_solution_hydrogens geom
_atom_sites_solution_primary heavy
_atom_sites_solution_secondary difmap
_audit_creation_method 'SHELXL-CIF-file updated by CIFRTF'
_cell_angle_alpha 90.00
_cell_angle_beta 98.97(3)
_cell_angle_gamma 90.00
_cell_formula_units_Z 4
_cell_length_a 7.5664(15)
_cell_length_b 13.433(3)
_cell_length_c 20.191(4)
_cell_measurement_reflns_used 600
_cell_measurement_temperature 203(2)
_cell_measurement_theta_max 10
_cell_measurement_theta_min 1
_cell_volume 2027.1(7)
_computing_cell_refinement 'HKL Scalepack (Otwinowski & Minor 1997)'
_computing_data_collection 'Collect (Nonius BV, 1997-2000)'
_computing_data_reduction 'HKL Denzo and Scalepack (Otwinowski & Minor 1997)'
_computing_molecular_graphics 'Diamond 2.1e(Crystalimpact, 2003)'
_computing_publication_material 'WinGX publication routines (Farrugia, 1999)'
_computing_structure_refinement 'SHELXL-97 (Sheldrick 1997)'
_computing_structure_solution 'SHELXS-97(Sheldrick 1990)'
_diffrn_ambient_temperature 203(2)
_diffrn_detector_area_resol_mean 3
_diffrn_measured_fraction_theta_full 0.989
_diffrn_measured_fraction_theta_max 0.989
_diffrn_measurement_device_type 'Kappa CCD'
_diffrn_measurement_method Phi-omega
_diffrn_radiation_monochromator graphite
_diffrn_radiation_source 'fine-focus sealed tube'
_diffrn_radiation_type MoK\a
_diffrn_radiation_wavelength 0.71073
_diffrn_reflns_av_R_equivalents 0.0000
_diffrn_reflns_av_sigmaI/netI 0.0739
_diffrn_reflns_limit_h_max 9
_diffrn_reflns_limit_h_min -9
_diffrn_reflns_limit_k_max 17
_diffrn_reflns_limit_k_min 0
_diffrn_reflns_limit_l_max 26
_diffrn_reflns_limit_l_min 0
_diffrn_reflns_number 16275
_diffrn_reflns_theta_full 27.65
_diffrn_reflns_theta_max 27.65
_diffrn_reflns_theta_min 3.41
_diffrn_standards_interval_time 0
_diffrn_standards_number 100
_exptl_absorpt_coefficient_mu 0.779
_exptl_absorpt_correction_T_max 0.9269
_exptl_absorpt_correction_T_min 0.8825
_exptl_absorpt_correction_type refdelf
_exptl_absorpt_process_details
;
Parkin S,Moezzi B & Hope H, (1995) J. Appl. Cryst. 28, 53-56
Cubic fit to sin(theta)/lambda - 24 parameters
;
_exptl_crystal_colour yellow
_exptl_crystal_density_diffrn 1.355
_exptl_crystal_density_method 'not measured'
_exptl_crystal_description prism
_exptl_crystal_F_000 864
_exptl_crystal_size_max 0.25
_exptl_crystal_size_mid 0.15
_exptl_crystal_size_min 0.05
_refine_diff_density_max 0.912
_refine_diff_density_min -0.569
_refine_diff_density_rms 0.082
_refine_ls_extinction_method none
_refine_ls_goodness_of_fit_ref 1.009
_refine_ls_hydrogen_treatment mixed
_refine_ls_matrix_type full
_refine_ls_number_parameters 257
_refine_ls_number_reflns 4672
_refine_ls_number_restraints 0
_refine_ls_restrained_S_all 1.009
_refine_ls_R_factor_all 0.0758
_refine_ls_R_factor_gt 0.0388
_refine_ls_shift/su_max 0.002
_refine_ls_shift/su_mean 0.000
_refine_ls_structure_factor_coef Fsqd
_refine_ls_weighting_details 'calc w=1/[\s^2^(Fo^2^)+(0.0336P)^2^+0.0000P] where P=(Fo^2^+2Fc^2^)/3'
_refine_ls_weighting_scheme calc
_refine_ls_wR_factor_gt 0.0748
_refine_ls_wR_factor_ref 0.0851
_reflns_number_gt 3174
_reflns_number_total 4672
_reflns_threshold_expression >2sigma(I)
_cod_data_source_file om050018osi20050316_110511.cif
_cod_data_source_block compound18
_cod_depositor_comments
;
The following automatic conversions were performed:

'_symmetry_cell_setting' value 'Monoclinic' changed to 'monoclinic'
according to /home/saulius/struct/CIF-dictionaries/cif_core.dic
dictionary named 'cif_core.dic' version 2.4.1 from 2010-06-29.

Automatic conversion script
Id: cif_fix_values 1715 2011-07-08 13:25:40Z adriana 
;
_cod_original_sg_symbol_H-M P2(1)/c
_cod_database_code 4075798

loop_
_symmetry_equiv_pos_as_xyz
'x, y, z'
'-x, y+1/2, -z+1/2'
'-x, -y, -z'
'x, -y-1/2, z-1/2'

loop_
_atom_site_label
_atom_site_type_symbol
_atom_site_fract_x
_atom_site_fract_y
_atom_site_fract_z
_atom_site_U_iso_or_equiv
_atom_site_adp_type
_atom_site_occupancy
_atom_site_symmetry_multiplicity
_atom_site_calc_flag
_atom_site_refinement_flags
C1 C -0.0422(4) 0.2854(3) 0.8856(2) 0.0417(8) Uani 1 1 d .
C2 C -0.0977(4) 0.1846(2) 0.87783(18) 0.0378(8) Uani 1 1 d .
C3 C -0.1176(4) 0.1346(2) 0.81532(18) 0.0342(8) Uani 1 1 d .
C4 C -0.0679(3) 0.1707(2) 0.75437(16) 0.0310(7) Uani 1 1 d .
C5 C -0.0148(4) 0.2719(2) 0.74712(18) 0.0360(8) Uani 1 1 d .
C6 C 0.0655(4) 0.3001(2) 0.68902(19) 0.0412(8) Uani 1 1 d .
C7 C 0.0987(5) 0.2186(3) 0.6406(2) 0.0475(9) Uani 1 1 d .
C8 C -0.0508(4) 0.1415(2) 0.63015(17) 0.0428(8) Uani 1 1 d .
C9 C -0.0645(5) 0.0950(2) 0.69843(17) 0.0399(8) Uani 1 1 d .
C10 C -0.1225(4) 0.1231(3) 0.93792(19) 0.0530(10) Uani 1 1 d .
H10A H -0.0467 0.1490 0.9774 0.080 Uiso 1 1 calc R
H10B H -0.0901 0.0546 0.9307 0.080 Uiso 1 1 calc R
H10C H -0.2467 0.1261 0.9445 0.080 Uiso 1 1 calc R
C11 C -0.2288(5) 0.1899(3) 0.6005(2) 0.0604(11) Uani 1 1 d .
H11A H -0.2603 0.2400 0.6312 0.091 Uiso 1 1 calc R
H11B H -0.3216 0.1394 0.5935 0.091 Uiso 1 1 calc R
H11C H -0.2172 0.2208 0.5579 0.091 Uiso 1 1 calc R
C12 C -0.0047(5) 0.0600(3) 0.5821(2) 0.0658(11) Uani 1 1 d .
H12A H 0.0002 0.0889 0.5384 0.099 Uiso 1 1 calc R
H12B H -0.0958 0.0086 0.5780 0.099 Uiso 1 1 calc R
H12C H 0.1106 0.0311 0.5997 0.099 Uiso 1 1 calc R
C13 C 0.4288(3) 0.2243(2) 0.81662(19) 0.0384(8) Uani 1 1 d .
C14 C 0.3947(4) 0.1196(2) 0.8187(2) 0.0435(9) Uani 1 1 d .
C15 C 0.3518(4) 0.0976(2) 0.8836(2) 0.0461(9) Uani 1 1 d .
C16 C 0.3609(4) 0.1862(3) 0.92086(19) 0.0468(9) Uani 1 1 d .
C17 C 0.4073(4) 0.2657(2) 0.8792(2) 0.0426(9) Uani 1 1 d .
C18 C 0.4907(4) 0.2807(3) 0.7607(2) 0.0579(11) Uani 1 1 d .
H18A H 0.4124 0.3373 0.7488 0.087 Uiso 1 1 calc R
H18B H 0.4878 0.2375 0.7221 0.087 Uiso 1 1 calc R
H18C H 0.6120 0.3041 0.7750 0.087 Uiso 1 1 calc R
C19 C 0.4189(5) 0.0449(3) 0.7666(2) 0.0727(14) Uani 1 1 d .
H19A H 0.5344 0.0129 0.7783 0.109 Uiso 1 1 calc R
H19B H 0.4131 0.0778 0.7236 0.109 Uiso 1 1 calc R
H19C H 0.3249 -0.0047 0.7640 0.109 Uiso 1 1 calc R
C20 C 0.3180(5) -0.0056(3) 0.9079(3) 0.0848(16) Uani 1 1 d .
H20A H 0.4297 -0.0423 0.9157 0.127 Uiso 1 1 calc R
H20B H 0.2339 -0.0397 0.8743 0.127 Uiso 1 1 calc R
H20C H 0.2687 -0.0012 0.9493 0.127 Uiso 1 1 calc R
C21 C 0.3440(5) 0.1975(3) 0.9940(2) 0.0773(14) Uani 1 1 d .
H21A H 0.2767 0.1418 1.0079 0.116 Uiso 1 1 calc R
H21B H 0.2821 0.2591 1.0005 0.116 Uiso 1 1 calc R
H21C H 0.4622 0.1987 1.0207 0.116 Uiso 1 1 calc R
C22 C 0.4512(4) 0.3717(3) 0.9006(2) 0.0693(13) Uani 1 1 d .
H22A H 0.5787 0.3777 0.9160 0.104 Uiso 1 1 calc R
H22B H 0.3862 0.3896 0.9366 0.104 Uiso 1 1 calc R
H22C H 0.4168 0.4160 0.8628 0.104 Uiso 1 1 calc R
O1 O 0.1033(3) 0.38707(17) 0.67751(14) 0.0610(7) Uani 1 1 d .
Ru1 Ru 0.14953(3) 0.203505(16) 0.836284(13) 0.03039(10) Uani 1 1 d .
H1A H -0.090(4) 0.334(3) 0.8571(18) 0.045(10) Uiso 1 1 d .
H1B H -0.009(4) 0.307(2) 0.9319(18) 0.038(9) Uiso 1 1 d .
H3 H -0.147(4) 0.071(2) 0.8140(16) 0.043(9) Uiso 1 1 d .
H5 H -0.075(4) 0.323(2) 0.7650(17) 0.047(10) Uiso 1 1 d .
H7A H 0.222(5) 0.192(2) 0.660(2) 0.067(12) Uiso 1 1 d .
H7B H 0.116(4) 0.253(2) 0.5989(18) 0.043(9) Uiso 1 1 d .
H9B H -0.174(4) 0.056(2) 0.6939(16) 0.040(9) Uiso 1 1 d .
H9A H 0.029(4) 0.055(2) 0.7082(16) 0.034(9) Uiso 1 1 d .

loop_
_atom_site_aniso_label
_atom_site_aniso_U_11
_atom_site_aniso_U_22
_atom_site_aniso_U_33
_atom_site_aniso_U_23
_atom_site_aniso_U_13
_atom_site_aniso_U_12
C1 0.0324(17) 0.047(2) 0.045(2) -0.008(2) 0.0051(15) 0.0041(16)
C2 0.0199(14) 0.047(2) 0.047(2) -0.0031(17) 0.0055(13) 0.0020(13)
C3 0.0217(14) 0.0297(18) 0.050(2) 0.0021(16) 0.0017(14) -0.0026(13)
C4 0.0200(13) 0.0274(15) 0.044(2) -0.0010(14) -0.0001(13) 0.0019(12)
C5 0.0261(15) 0.0292(17) 0.052(2) -0.0002(16) 0.0030(15) 0.0018(13)
C6 0.0322(16) 0.0324(18) 0.056(2) 0.0069(17) -0.0017(15) 0.0013(14)
C7 0.053(2) 0.045(2) 0.048(2) 0.0055(19) 0.0176(18) -0.0019(17)
C8 0.0510(19) 0.0373(19) 0.040(2) -0.0027(16) 0.0075(16) -0.0023(15)
C9 0.0373(18) 0.0322(18) 0.048(2) -0.0004(16) 0.0002(16) -0.0050(16)
C10 0.0412(18) 0.068(3) 0.052(2) 0.006(2) 0.0122(16) -0.0054(17)
C11 0.068(3) 0.057(2) 0.051(2) 0.0086(19) -0.0099(19) -0.0010(19)
C12 0.096(3) 0.050(2) 0.053(3) -0.009(2) 0.017(2) -0.007(2)
C13 0.0165(14) 0.0361(18) 0.061(2) 0.0059(17) 0.0023(14) 0.0006(12)
C14 0.0218(15) 0.0300(18) 0.076(3) -0.0057(18) 0.0004(16) 0.0047(13)
C15 0.0253(15) 0.0329(19) 0.076(3) 0.0112(19) -0.0055(16) 0.0042(14)
C16 0.0235(15) 0.059(2) 0.054(2) 0.0075(19) -0.0048(15) 0.0022(15)
C17 0.0250(15) 0.0352(18) 0.064(3) -0.0049(18) -0.0043(15) -0.0006(14)
C18 0.0315(17) 0.061(3) 0.083(3) 0.014(2) 0.0133(18) -0.0049(16)
C19 0.040(2) 0.056(3) 0.118(4) -0.031(3) 0.000(2) 0.0150(17)
C20 0.058(2) 0.049(2) 0.137(5) 0.042(3) -0.018(3) 0.001(2)
C21 0.051(2) 0.119(4) 0.056(3) 0.004(3) -0.012(2) -0.001(2)
C22 0.0363(19) 0.046(2) 0.121(4) -0.029(2) -0.001(2) -0.0043(17)
O1 0.0758(17) 0.0307(13) 0.077(2) 0.0161(13) 0.0136(14) -0.0060(12)
Ru1 0.02122(13) 0.02522(14) 0.04374(17) 0.00078(12) 0.00193(10) 0.00037(10)

loop_
_atom_type_symbol
_atom_type_description
_atom_type_scat_dispersion_real
_atom_type_scat_dispersion_imag
_atom_type_scat_source
C C 0.0033 0.0016 'International Tables Vol C Tables 4.2.6.8 and 6.1.1.4'
H H 0.0000 0.0000 'International Tables Vol C Tables 4.2.6.8 and 6.1.1.4'
O O 0.0106 0.0060 'International Tables Vol C Tables 4.2.6.8 and 6.1.1.4'
Ru Ru -1.2594 0.8363 'International Tables Vol C Tables 4.2.6.8 and 6.1.1.4'

loop_
_geom_angle_atom_site_label_1
_geom_angle_atom_site_label_2
_geom_angle_atom_site_label_3
_geom_angle
C2 C1 Ru1 71.01(18)
C3 C2 C1 122.6(3)
C3 C2 C10 116.7(3)
C1 C2 C10 120.4(3)
C3 C2 Ru1 71.98(18)
C1 C2 Ru1 71.01(18)
C10 C2 Ru1 126.6(2)
C2 C3 C4 127.0(3)
C2 C3 Ru1 70.32(17)
C4 C3 Ru1 70.48(16)
C3 C4 C5 121.8(3)
C3 C4 C9 116.8(3)
C5 C4 C9 121.4(3)
C3 C4 Ru1 71.61(17)
C5 C4 Ru1 72.29(17)
C9 C4 Ru1 126.7(2)
C4 C5 C6 119.3(3)
C4 C5 Ru1 69.81(17)
C6 C5 Ru1 120.7(2)
O1 C6 C5 122.5(3)
O1 C6 C7 119.8(3)
C5 C6 C7 117.8(3)
C6 C7 C8 112.7(3)
C7 C8 C11 110.7(3)
C7 C8 C9 107.8(3)
C11 C8 C9 110.3(3)
C7 C8 C12 109.5(3)
C11 C8 C12 109.1(3)
C9 C8 C12 109.3(3)
C4 C9 C8 114.0(3)
C17 C13 C14 108.3(3)
C17 C13 C18 124.7(3)
C14 C13 C18 126.9(3)
C17 C13 Ru1 69.21(18)
C14 C13 Ru1 72.01(16)
C18 C13 Ru1 128.0(2)
C15 C14 C13 107.4(3)
C15 C14 C19 125.4(3)
C13 C14 C19 126.9(4)
C15 C14 Ru1 69.36(17)
C13 C14 Ru1 70.67(16)
C19 C14 Ru1 130.3(2)
C16 C15 C14 108.4(3)
C16 C15 C20 127.1(4)
C14 C15 C20 124.3(4)
C16 C15 Ru1 69.92(18)
C14 C15 Ru1 73.11(17)
C20 C15 Ru1 126.6(2)
C15 C16 C17 108.2(3)
C15 C16 C21 127.2(4)
C17 C16 C21 124.3(4)
C15 C16 Ru1 72.52(19)
C17 C16 Ru1 71.07(19)
C21 C16 Ru1 126.6(2)
C13 C17 C16 107.7(3)
C13 C17 C22 125.2(3)
C16 C17 C22 126.6(4)
C13 C17 Ru1 73.37(18)
C16 C17 Ru1 70.23(17)
C22 C17 Ru1 128.3(2)
C16 Ru1 C17 38.69(13)
C16 Ru1 C1 98.98(14)
C17 Ru1 C1 104.08(13)
C16 Ru1 C2 104.89(13)
C17 Ru1 C2 131.42(13)
C1 Ru1 C2 37.97(12)
C16 Ru1 C4 162.09(13)
C17 Ru1 C4 154.26(14)
C1 Ru1 C4 88.39(13)
C2 Ru1 C4 71.24(12)
C16 Ru1 C15 37.56(13)
C17 Ru1 C15 63.54(12)
C1 Ru1 C15 126.57(15)
C2 Ru1 C15 109.78(13)
C4 Ru1 C15 126.10(12)
C16 Ru1 C3 130.54(13)
C17 Ru1 C3 167.75(14)
C1 Ru1 C3 69.15(13)
C2 Ru1 C3 37.70(12)
C4 Ru1 C3 37.91(12)
C15 Ru1 C3 111.58(12)
C16 Ru1 C5 159.40(12)
C17 Ru1 C5 121.19(13)
C1 Ru1 C5 80.42(14)
C2 Ru1 C5 87.41(12)
C4 Ru1 C5 37.90(11)
C15 Ru1 C5 152.22(14)
C3 Ru1 C5 68.73(12)
C16 Ru1 C13 63.18(13)
C17 Ru1 C13 37.41(13)
C1 Ru1 C13 137.31(13)
C2 Ru1 C13 167.81(13)
C4 Ru1 C13 120.86(13)
C15 Ru1 C13 62.79(12)
C3 Ru1 C13 152.34(13)
C5 Ru1 C13 103.31(12)
C16 Ru1 C14 62.82(14)
C17 Ru1 C14 62.85(12)
C1 Ru1 C14 161.78(14)
C2 Ru1 C14 141.41(12)
C4 Ru1 C14 108.77(12)
C15 Ru1 C14 37.53(13)
C3 Ru1 C14 120.98(12)
C5 Ru1 C14 116.83(14)
C13 Ru1 C14 37.32(10)

loop_
_geom_bond_atom_site_label_1
_geom_bond_atom_site_label_2
_geom_bond_distance
C1 C2 1.419(5)
C1 Ru1 2.181(3)
C2 C3 1.417(5)
C2 C10 1.503(5)
C2 Ru1 2.181(3)
C3 C4 1.426(5)
C3 Ru1 2.203(3)
C4 C5 1.432(4)
C4 C9 1.523(5)
C4 Ru1 2.188(3)
C5 C6 1.453(5)
C5 Ru1 2.221(3)
C6 O1 1.234(3)
C6 C7 1.515(5)
C7 C8 1.524(5)
C8 C11 1.531(4)
C8 C9 1.532(5)
C8 C12 1.537(5)
C13 C17 1.413(5)
C13 C14 1.431(4)
C13 C18 1.494(5)
C13 Ru1 2.228(3)
C14 C15 1.429(5)
C14 C19 1.485(5)
C14 Ru1 2.246(3)
C15 C16 1.404(5)
C15 C20 1.505(5)
C15 Ru1 2.196(3)
C16 C17 1.437(5)
C16 C21 1.510(6)
C16 Ru1 2.163(3)
C17 C22 1.510(5)
C17 Ru1 2.174(3)

loop_
_geom_torsion_atom_site_label_1
_geom_torsion_atom_site_label_2
_geom_torsion_atom_site_label_3
_geom_torsion_atom_site_label_4
_geom_torsion
Ru1 C1 C2 C3 -52.5(3)
Ru1 C1 C2 C10 122.0(3)
C1 C2 C3 C4 7.7(5)
C10 C2 C3 C4 -167.0(3)
Ru1 C2 C3 C4 -44.4(3)
C1 C2 C3 Ru1 52.1(3)
C10 C2 C3 Ru1 -122.6(2)
C2 C3 C4 C5 -10.0(4)
Ru1 C3 C4 C5 -54.3(2)
C2 C3 C4 C9 166.9(3)
Ru1 C3 C4 C9 122.5(2)
C2 C3 C4 Ru1 44.4(3)
C3 C4 C5 C6 168.7(3)
C9 C4 C5 C6 -8.0(4)
Ru1 C4 C5 C6 114.7(3)
C3 C4 C5 Ru1 54.0(2)
C9 C4 C5 Ru1 -122.7(3)
C4 C5 C6 O1 175.1(3)
Ru1 C5 C6 O1 -102.2(3)
C4 C5 C6 C7 -3.4(4)
Ru1 C5 C6 C7 79.3(3)
O1 C6 C7 C8 -140.2(3)
C5 C6 C7 C8 38.4(4)
C6 C7 C8 C11 61.3(4)
C6 C7 C8 C9 -59.5(4)
C6 C7 C8 C12 -178.4(3)
C3 C4 C9 C8 167.3(3)
C5 C4 C9 C8 -15.8(4)
Ru1 C4 C9 C8 -106.4(3)
C7 C8 C9 C4 47.9(4)
C11 C8 C9 C4 -73.1(3)
C12 C8 C9 C4 167.0(3)
C17 C13 C14 C15 0.0(3)
C18 C13 C14 C15 175.6(3)
Ru1 C13 C14 C15 -59.94(19)
C17 C13 C14 C19 -173.6(3)
C18 C13 C14 C19 2.0(5)
Ru1 C13 C14 C19 126.4(3)
C17 C13 C14 Ru1 60.0(2)
C18 C13 C14 Ru1 -124.4(3)
C13 C14 C15 C16 -0.6(3)
C19 C14 C15 C16 173.2(3)
Ru1 C14 C15 C16 -61.3(2)
C13 C14 C15 C20 -176.1(3)
C19 C14 C15 C20 -2.3(5)
Ru1 C14 C15 C20 123.2(3)
C13 C14 C15 Ru1 60.78(19)
C19 C14 C15 Ru1 -125.5(3)
C14 C15 C16 C17 0.9(3)
C20 C15 C16 C17 176.2(3)
Ru1 C15 C16 C17 -62.5(2)
C14 C15 C16 C21 -173.5(3)
C20 C15 C16 C21 1.8(5)
Ru1 C15 C16 C21 123.1(3)
C14 C15 C16 Ru1 63.4(2)
C20 C15 C16 Ru1 -121.3(3)
C14 C13 C17 C16 0.5(3)
C18 C13 C17 C16 -175.2(3)
Ru1 C13 C17 C16 62.2(2)
C14 C13 C17 C22 172.7(3)
C18 C13 C17 C22 -3.0(5)
Ru1 C13 C17 C22 -125.5(3)
C14 C13 C17 Ru1 -61.7(2)
C18 C13 C17 Ru1 122.6(3)
C15 C16 C17 C13 -0.9(3)
C21 C16 C17 C13 173.7(3)
Ru1 C16 C17 C13 -64.3(2)
C15 C16 C17 C22 -172.9(3)
C21 C16 C17 C22 1.7(5)
Ru1 C16 C17 C22 123.6(3)
C15 C16 C17 Ru1 63.4(2)
C21 C16 C17 Ru1 -122.0(3)
C15 C16 Ru1 C17 -117.0(3)
C21 C16 Ru1 C17 119.2(4)
C15 C16 Ru1 C1 141.6(2)
C17 C16 Ru1 C1 -101.4(2)
C21 C16 Ru1 C1 17.9(4)
C15 C16 Ru1 C2 103.2(2)
C17 C16 Ru1 C2 -139.7(2)
C21 C16 Ru1 C2 -20.5(4)
C15 C16 Ru1 C4 28.3(5)
C17 C16 Ru1 C4 145.3(4)
C21 C16 Ru1 C4 -95.5(5)
C17 C16 Ru1 C15 117.0(3)
C21 C16 Ru1 C15 -123.7(4)
C15 C16 Ru1 C3 71.4(3)
C17 C16 Ru1 C3 -171.54(19)
C21 C16 Ru1 C3 -52.3(4)
C15 C16 Ru1 C5 -131.7(4)
C17 C16 Ru1 C5 -14.7(5)
C21 C16 Ru1 C5 104.5(4)
C15 C16 Ru1 C13 -79.4(2)
C17 C16 Ru1 C13 37.58(19)
C21 C16 Ru1 C13 156.8(4)
C15 C16 Ru1 C14 -37.37(19)
C17 C16 Ru1 C14 79.7(2)
C21 C16 Ru1 C14 -161.1(4)
C13 C17 Ru1 C16 116.4(3)
C22 C17 Ru1 C16 -121.6(5)
C13 C17 Ru1 C1 -156.8(2)
C16 C17 Ru1 C1 86.8(2)
C22 C17 Ru1 C1 -34.8(4)
C13 C17 Ru1 C2 172.78(18)
C16 C17 Ru1 C2 56.4(3)
C22 C17 Ru1 C2 -65.2(4)
C13 C17 Ru1 C4 -39.9(3)
C16 C17 Ru1 C4 -156.2(3)
C22 C17 Ru1 C4 82.2(5)
C13 C17 Ru1 C15 79.0(2)
C16 C17 Ru1 C15 -37.3(2)
C22 C17 Ru1 C15 -158.9(4)
C13 C17 Ru1 C3 148.2(5)
C16 C17 Ru1 C3 31.8(6)
C22 C17 Ru1 C3 -89.8(6)
C13 C17 Ru1 C5 -69.6(2)
C16 C17 Ru1 C5 174.0(2)
C22 C17 Ru1 C5 52.4(4)
C16 C17 Ru1 C13 -116.4(3)
C22 C17 Ru1 C13 122.0(4)
C13 C17 Ru1 C14 36.80(19)
C16 C17 Ru1 C14 -79.6(2)
C22 C17 Ru1 C14 158.8(4)
C2 C1 Ru1 C16 -102.7(2)
C2 C1 Ru1 C17 -141.9(2)
C2 C1 Ru1 C4 60.9(2)
C2 C1 Ru1 C15 -74.6(2)
C2 C1 Ru1 C3 27.37(19)
C2 C1 Ru1 C5 98.1(2)
C2 C1 Ru1 C13 -162.57(19)
C2 C1 Ru1 C14 -99.8(4)
C3 C2 Ru1 C16 -139.1(2)
C1 C2 Ru1 C16 85.5(2)
C10 C2 Ru1 C16 -28.8(3)
C3 C2 Ru1 C17 -171.70(18)
C1 C2 Ru1 C17 52.9(3)
C10 C2 Ru1 C17 -61.4(3)
C3 C2 Ru1 C1 135.4(3)
C10 C2 Ru1 C1 -114.3(4)
C3 C2 Ru1 C4 22.62(18)
C1 C2 Ru1 C4 -112.8(2)
C10 C2 Ru1 C4 132.9(3)
C3 C2 Ru1 C15 -100.0(2)
C1 C2 Ru1 C15 124.6(2)
C10 C2 Ru1 C15 10.3(3)
C1 C2 Ru1 C3 -135.4(3)
C10 C2 Ru1 C3 110.3(4)
C3 C2 Ru1 C5 57.65(19)
C1 C2 Ru1 C5 -77.7(2)
C10 C2 Ru1 C5 168.0(3)
C3 C2 Ru1 C13 -150.5(5)
C1 C2 Ru1 C13 74.1(6)
C10 C2 Ru1 C13 -40.2(7)
C3 C2 Ru1 C14 -74.2(3)
C1 C2 Ru1 C14 150.4(2)
C10 C2 Ru1 C14 36.1(4)
C3 C4 Ru1 C16 57.8(4)
C5 C4 Ru1 C16 -168.7(4)
C9 C4 Ru1 C16 -52.4(5)
C3 C4 Ru1 C17 -177.2(2)
C5 C4 Ru1 C17 -43.7(3)
C9 C4 Ru1 C17 72.6(4)
C3 C4 Ru1 C1 -57.1(2)
C5 C4 Ru1 C1 76.4(2)
C9 C4 Ru1 C1 -167.2(3)
C3 C4 Ru1 C2 -22.51(17)
C5 C4 Ru1 C2 111.0(2)
C9 C4 Ru1 C2 -132.6(3)
C3 C4 Ru1 C15 78.7(2)
C5 C4 Ru1 C15 -147.8(2)
C9 C4 Ru1 C15 -31.4(3)
C5 C4 Ru1 C3 133.5(3)
C9 C4 Ru1 C3 -110.1(3)
C3 C4 Ru1 C5 -133.5(3)
C9 C4 Ru1 C5 116.4(3)
C3 C4 Ru1 C13 155.80(17)
C5 C4 Ru1 C13 -70.7(2)
C9 C4 Ru1 C13 45.7(3)
C3 C4 Ru1 C14 116.64(19)
C5 C4 Ru1 C14 -109.8(2)
C9 C4 Ru1 C14 6.5(3)
C14 C15 Ru1 C16 -117.6(3)
C20 C15 Ru1 C16 121.9(5)
C16 C15 Ru1 C17 38.5(2)
C14 C15 Ru1 C17 -79.1(2)
C20 C15 Ru1 C17 160.4(4)
C16 C15 Ru1 C1 -49.8(3)
C14 C15 Ru1 C1 -167.36(18)
C20 C15 Ru1 C1 72.1(4)
C16 C15 Ru1 C2 -88.9(2)
C14 C15 Ru1 C2 153.56(18)
C20 C15 Ru1 C2 33.0(4)
C16 C15 Ru1 C4 -169.61(19)
C14 C15 Ru1 C4 72.8(2)
C20 C15 Ru1 C4 -47.7(4)
C16 C15 Ru1 C3 -129.2(2)
C14 C15 Ru1 C3 113.19(19)
C20 C15 Ru1 C3 -7.3(4)
C16 C15 Ru1 C5 145.7(3)
C14 C15 Ru1 C5 28.1(3)
C20 C15 Ru1 C5 -92.4(5)
C16 C15 Ru1 C13 80.6(2)
C14 C15 Ru1 C13 -37.00(18)
C20 C15 Ru1 C13 -157.5(4)
C16 C15 Ru1 C14 117.6(3)
C20 C15 Ru1 C14 -120.5(5)
C2 C3 Ru1 C16 56.4(2)
C4 C3 Ru1 C16 -159.98(18)
C2 C3 Ru1 C17 30.7(6)
C4 C3 Ru1 C17 174.3(5)
C2 C3 Ru1 C1 -27.55(19)
C4 C3 Ru1 C1 116.1(2)
C4 C3 Ru1 C2 143.7(3)
C2 C3 Ru1 C4 -143.7(3)
C2 C3 Ru1 C15 94.8(2)
C4 C3 Ru1 C15 -121.56(19)
C2 C3 Ru1 C5 -115.1(2)
C4 C3 Ru1 C5 28.56(17)
C2 C3 Ru1 C13 167.0(2)
C4 C3 Ru1 C13 -49.3(3)
C2 C3 Ru1 C14 135.6(2)
C4 C3 Ru1 C14 -80.8(2)
C4 C5 Ru1 C16 170.1(3)
C6 C5 Ru1 C16 57.3(5)
C4 C5 Ru1 C17 159.46(18)
C6 C5 Ru1 C17 46.6(3)
C4 C5 Ru1 C1 -99.80(19)
C6 C5 Ru1 C1 147.4(3)
C4 C5 Ru1 C2 -62.23(19)
C6 C5 Ru1 C2 -175.0(3)
C6 C5 Ru1 C4 -112.8(3)
C4 C5 Ru1 C15 67.6(3)
C6 C5 Ru1 C15 -45.2(4)
C4 C5 Ru1 C3 -28.56(18)
C6 C5 Ru1 C3 -141.4(3)
C4 C5 Ru1 C13 123.64(18)
C6 C5 Ru1 C13 10.8(3)
C4 C5 Ru1 C14 86.41(19)
C6 C5 Ru1 C14 -26.4(3)
C17 C13 Ru1 C16 -38.9(2)
C14 C13 Ru1 C16 79.6(2)
C18 C13 Ru1 C16 -157.3(4)
C14 C13 Ru1 C17 118.4(3)
C18 C13 Ru1 C17 -118.4(4)
C17 C13 Ru1 C1 34.3(3)
C14 C13 Ru1 C1 152.7(2)
C18 C13 Ru1 C1 -84.1(4)
C17 C13 Ru1 C2 -26.5(6)
C14 C13 Ru1 C2 91.9(6)
C18 C13 Ru1 C2 -144.9(5)
C17 C13 Ru1 C4 161.08(19)
C14 C13 Ru1 C4 -80.5(2)
C18 C13 Ru1 C4 42.7(3)
C17 C13 Ru1 C15 -81.2(2)
C14 C13 Ru1 C15 37.2(2)
C18 C13 Ru1 C15 160.3(4)
C17 C13 Ru1 C3 -166.1(2)
C14 C13 Ru1 C3 -47.6(4)
C18 C13 Ru1 C3 75.5(4)
C17 C13 Ru1 C5 124.5(2)
C14 C13 Ru1 C5 -117.0(2)
C18 C13 Ru1 C5 6.1(3)
C17 C13 Ru1 C14 -118.4(3)
C18 C13 Ru1 C14 123.1(4)
C15 C14 Ru1 C16 37.40(19)
C13 C14 Ru1 C16 -80.6(2)
C19 C14 Ru1 C16 156.9(4)
C15 C14 Ru1 C17 81.1(2)
C13 C14 Ru1 C17 -36.9(2)
C19 C14 Ru1 C17 -159.3(4)
C15 C14 Ru1 C1 34.2(5)
C13 C14 Ru1 C1 -83.8(5)
C19 C14 Ru1 C1 153.7(4)
C15 C14 Ru1 C2 -42.2(3)
C13 C14 Ru1 C2 -160.2(2)
C19 C14 Ru1 C2 77.3(4)
C15 C14 Ru1 C4 -125.39(19)
C13 C14 Ru1 C4 116.6(2)
C19 C14 Ru1 C4 -5.8(4)
C13 C14 Ru1 C15 -118.0(3)
C19 C14 Ru1 C15 119.5(4)
C15 C14 Ru1 C3 -85.6(2)
C13 C14 Ru1 C3 156.4(2)
C19 C14 Ru1 C3 34.0(4)
C15 C14 Ru1 C5 -165.74(18)
C13 C14 Ru1 C5 76.2(2)
C19 C14 Ru1 C5 -46.2(4)
C15 C14 Ru1 C13 118.0(3)
C19 C14 Ru1 C13 -122.4(5)
